data_7201840
loop_
_publ_author_name
'Chen, Jihua'
'Subramanian, Sankar'
'Parkin, Sean R.'
'Siegler, Maxime'
'Gallup, Kaitlin'
'Haughn, Chelsea'
'Martin, David C.'
'Anthony, John E.'

_publ_section_title
;
 The influence of side chains on the structures and properties of
 functionalized pentacenes
;
_journal_issue 17
_journal_name_full 'Journal of Materials Chemistry'
_journal_page_first 1961
_journal_paper_doi 10.1039/b717082c
_journal_volume 18
_journal_year 2008
_chemical_formula_moiety 'C50 H66 Si2'
_chemical_formula_sum 'C50 H66 Si2'
_chemical_formula_weight 723.21
_chemical_name_systematic
;
?
;
_space_group_IT_number 61
_symmetry_cell_setting orthorhombic
_symmetry_space_group_name_Hall '-P 2ac 2ab'
_symmetry_space_group_name_H-M 'P b c a'
_atom_sites_solution_hydrogens geom
_atom_sites_solution_primary direct
_atom_sites_solution_secondary difmap
_audit_creation_method SHELXL-97
_cell_angle_alpha 90.00
_cell_angle_beta 90.00
_cell_angle_gamma 90.00
_cell_formula_units_Z 4
_cell_length_a 10.3715(2)
_cell_length_b 15.4649(2)
_cell_length_c 27.5066(4)
_cell_measurement_reflns_used 5229
_cell_measurement_temperature 90.0(2)
_cell_measurement_theta_max 67.57
_cell_measurement_theta_min 5.38
_cell_volume 4411.90(12)
_computing_cell_refinement 'APEX2, Bruker-Nonius, 2004'
_computing_data_collection 'APEX2, Bruker-Nonius, 2004'
_computing_data_reduction 'APEX2, Bruker-Nonius, 2004'
_computing_molecular_graphics 'XP in SHELXTL (Sheldrick, 1994)'
_computing_publication_material
;
SHELX97-2 (Sheldrick, 1997) and local procedures
;
_computing_structure_refinement 'SHELXL-97 (Sheldrick, 1997)'
_computing_structure_solution 'SHELXS-97 (Sheldrick, 1990)'
_diffrn_ambient_temperature 90.0(2)
_diffrn_detector_area_resol_mean 18
_diffrn_measured_fraction_theta_full .989
_diffrn_measured_fraction_theta_max .989
_diffrn_measurement_device_type 'Bruker-Nonius X8 Proteum'
_diffrn_measurement_method '\w and \f scans'
_diffrn_radiation_monochromator 'Montel multilayer optics'
_diffrn_radiation_source 'FR-591 rotating anode'
_diffrn_radiation_type CuK\a
_diffrn_radiation_wavelength 1.54178
_diffrn_reflns_av_R_equivalents 0.0571
_diffrn_reflns_av_sigmaI/netI 0.0321
_diffrn_reflns_limit_h_max 12
_diffrn_reflns_limit_h_min -12
_diffrn_reflns_limit_k_max 18
_diffrn_reflns_limit_k_min -18
_diffrn_reflns_limit_l_max 32
_diffrn_reflns_limit_l_min -32
_diffrn_reflns_number 36054
_diffrn_reflns_theta_full 68.19
_diffrn_reflns_theta_max 68.19
_diffrn_reflns_theta_min 3.21
_diffrn_standards_number 0
_exptl_absorpt_coefficient_mu 0.950
_exptl_absorpt_correction_T_max 0.9110
_exptl_absorpt_correction_T_min 0.7360
_exptl_absorpt_correction_type multi-scan
_exptl_absorpt_process_details 'Sadabs in APEX2, Bruker-Nonius, 2004)'
_exptl_crystal_colour 'dark blue'
_exptl_crystal_density_diffrn 1.089
_exptl_crystal_density_method 'not measured'
_exptl_crystal_description 'semi-regular block'
_exptl_crystal_F_000 1576
_exptl_crystal_size_max 0.22
_exptl_crystal_size_mid 0.15
_exptl_crystal_size_min 0.10
_refine_diff_density_max .291
_refine_diff_density_min -.246
_refine_diff_density_rms .041
_refine_ls_extinction_method none
_refine_ls_goodness_of_fit_ref 1.037
_refine_ls_hydrogen_treatment constr
_refine_ls_matrix_type full
_refine_ls_number_parameters 240
_refine_ls_number_reflns 3995
_refine_ls_number_restraints 0
_refine_ls_restrained_S_all 1.037
_refine_ls_R_factor_all 0.0429
_refine_ls_R_factor_gt 0.0360
_refine_ls_shift/su_max 0.001
_refine_ls_shift/su_mean 0.000
_refine_ls_structure_factor_coef Fsqd
_refine_ls_weighting_details 'calc w=1/[\s^2^(Fo^2^)+(0.0475P)^2^+1.9822P] where P=(Fo^2^+2Fc^2^)/3'
_refine_ls_weighting_scheme calc
_refine_ls_wR_factor_gt 0.0931
_refine_ls_wR_factor_ref 0.0985
_reflns_number_gt 3489
_reflns_number_total 3995
_reflns_threshold_expression >2\s(I)
_cod_data_source_file b717082c.txt
_cod_data_source_block x04059
_cod_database_code 7201840

loop_
_symmetry_equiv_pos_as_xyz
'x, y, z'
'-x+1/2, -y, z+1/2'
'-x, y+1/2, -z+1/2'
'x+1/2, -y+1/2, -z'
'-x, -y, -z'
'x-1/2, y, -z-1/2'
'x, -y-1/2, z-1/2'
'-x-1/2, y-1/2, z'

loop_
_atom_site_label
_atom_site_type_symbol
_atom_site_fract_x
_atom_site_fract_y
_atom_site_fract_z
_atom_site_U_iso_or_equiv
_atom_site_adp_type
_atom_site_occupancy
_atom_site_symmetry_multiplicity
_atom_site_calc_flag
_atom_site_refinement_flags
_atom_site_disorder_assembly
_atom_site_disorder_group
Si1 Si 0.02713(3) 0.67588(2) 0.433901(13) 0.01688(12) Uani 1 1 d . . .
C1 C 0.38162(12) 0.53879(8) 0.48579(5) 0.0177(3) Uani 1 1 d . . .
C2 C 0.46743(12) 0.50738(8) 0.44969(5) 0.0170(3) Uani 1 1 d . . .
C3 C 0.43957(13) 0.51516(8) 0.39982(5) 0.0196(3) Uani 1 1 d . . .
H3 H 0.3611 0.5418 0.3902 0.024 Uiso 1 1 calc R . .
C4 C 0.52312(13) 0.48506(9) 0.36439(5) 0.0211(3) Uani 1 1 d . . .
C5 C 0.49717(16) 0.49484(10) 0.31368(5) 0.0272(3) Uani 1 1 d . . .
H5 H 0.4195 0.5220 0.3036 0.033 Uiso 1 1 calc R . .
C6 C 0.58153(17) 0.46597(10) 0.27972(6) 0.0329(4) Uani 1 1 d . . .
H6 H 0.5635 0.4744 0.2462 0.040 Uiso 1 1 calc R . .
C7 C 0.69705(16) 0.42308(10) 0.29398(6) 0.0320(4) Uani 1 1 d . . .
H7 H 0.7549 0.4025 0.2698 0.038 Uiso 1 1 calc R . .
C8 C 0.72532(14) 0.41131(9) 0.34149(5) 0.0262(3) Uani 1 1 d . . .
H8 H 0.8022 0.3818 0.3503 0.031 Uiso 1 1 calc R . .
C9 C 0.64105(13) 0.44266(8) 0.37880(5) 0.0209(3) Uani 1 1 d . . .
C10 C 0.66984(13) 0.43518(8) 0.42775(5) 0.0197(3) Uani 1 1 d . . .
H10 H 0.7478 0.4075 0.4371 0.024 Uiso 1 1 calc R . .
C11 C 0.58740(12) 0.46727(8) 0.46421(5) 0.0175(3) Uani 1 1 d . . .
C12 C 0.26383(12) 0.57891(8) 0.47086(5) 0.0182(3) Uani 1 1 d . . .
C13 C 0.16645(13) 0.61338(9) 0.45657(5) 0.0192(3) Uani 1 1 d . . .
C14 C -0.06133(13) 0.71382(9) 0.48971(5) 0.0215(3) Uani 1 1 d . . .
H14 H -0.1301 0.7551 0.4792 0.026 Uiso 1 1 calc R . .
C15 C 0.02944(14) 0.76178(10) 0.52449(5) 0.0246(3) Uani 1 1 d . . .
H15A H -0.0199 0.7839 0.5522 0.037 Uiso 1 1 calc R . .
H15B H 0.0702 0.8101 0.5073 0.037 Uiso 1 1 calc R . .
H15C H 0.0961 0.7219 0.5362 0.037 Uiso 1 1 calc R . .
C16 C -0.12647(16) 0.63759(10) 0.51549(6) 0.0312(4) Uani 1 1 d . . .
H16A H -0.0611 0.5949 0.5247 0.047 Uiso 1 1 calc R . .
H16B H -0.1892 0.6108 0.4935 0.047 Uiso 1 1 calc R . .
H16C H -0.1707 0.6584 0.5447 0.047 Uiso 1 1 calc R . .
C17 C -0.07608(13) 0.60300(9) 0.39521(5) 0.0229(3) Uani 1 1 d . . .
H17 H -0.1050 0.5537 0.4161 0.028 Uiso 1 1 calc R . .
C18 C -0.19695(16) 0.65056(11) 0.37754(7) 0.0367(4) Uani 1 1 d . . .
H18A H -0.1715 0.7014 0.3586 0.055 Uiso 1 1 calc R . .
H18B H -0.2483 0.6689 0.4056 0.055 Uiso 1 1 calc R . .
H18C H -0.2484 0.6118 0.3571 0.055 Uiso 1 1 calc R . .
C19 C -0.00112(17) 0.56499(12) 0.35235(6) 0.0396(4) Uani 1 1 d . . .
H19A H -0.0568 0.5252 0.3342 0.059 Uiso 1 1 calc R . .
H19B H 0.0743 0.5336 0.3645 0.059 Uiso 1 1 calc R . .
H19C H 0.0271 0.6118 0.3308 0.059 Uiso 1 1 calc R . .
C20 C 0.09422(13) 0.76789(9) 0.39700(5) 0.0212(3) Uani 1 1 d . . .
H20A H 0.0298 0.7843 0.3721 0.025 Uiso 1 1 calc R . .
H20B H 0.1063 0.8183 0.4187 0.025 Uiso 1 1 calc R . .
C21 C 0.22265(13) 0.74887(9) 0.37146(5) 0.0214(3) Uani 1 1 d . . .
H21A H 0.2851 0.7275 0.3959 0.026 Uiso 1 1 calc R . .
H21B H 0.2090 0.7022 0.3474 0.026 Uiso 1 1 calc R . .
C22 C 0.28084(14) 0.82677(9) 0.34560(5) 0.0236(3) Uani 1 1 d . . .
H22A H 0.2833 0.8763 0.3684 0.028 Uiso 1 1 calc R . .
H22B H 0.2246 0.8430 0.3180 0.028 Uiso 1 1 calc R . .
C23 C 0.41700(14) 0.80984(10) 0.32660(6) 0.0268(3) Uani 1 1 d . . .
H23A H 0.4507 0.8640 0.3122 0.032 Uiso 1 1 calc R . .
H23B H 0.4731 0.7948 0.3545 0.032 Uiso 1 1 calc R . .
C24 C 0.42659(16) 0.73871(11) 0.28911(6) 0.0357(4) Uani 1 1 d . . .
H24A H 0.3647 0.7505 0.2625 0.043 Uiso 1 1 calc R . .
H24B H 0.4020 0.6831 0.3043 0.043 Uiso 1 1 calc R . .
C25 C 0.56154(17) 0.73049(12) 0.26780(7) 0.0428(4) Uani 1 1 d . . .
H25A H 0.5828 0.7831 0.2497 0.064 Uiso 1 1 calc R . .
H25B H 0.5647 0.6806 0.2459 0.064 Uiso 1 1 calc R . .
H25C H 0.6240 0.7225 0.2942 0.064 Uiso 1 1 calc R . .

loop_
_atom_site_aniso_label
_atom_site_aniso_U_11
_atom_site_aniso_U_22
_atom_site_aniso_U_33
_atom_site_aniso_U_23
_atom_site_aniso_U_13
_atom_site_aniso_U_12
Si1 0.0135(2) 0.0170(2) 0.0201(2) 0.00127(14) -0.00084(13) 0.00171(13)
C1 0.0146(6) 0.0131(6) 0.0254(7) 0.0019(5) -0.0003(5) -0.0007(5)
C2 0.0155(6) 0.0124(6) 0.0232(7) 0.0012(5) -0.0006(5) -0.0016(5)
C3 0.0185(6) 0.0160(6) 0.0242(7) 0.0012(5) -0.0031(5) 0.0000(5)
C4 0.0247(7) 0.0150(6) 0.0235(7) -0.0003(6) -0.0009(6) -0.0020(5)
C5 0.0354(8) 0.0224(7) 0.0239(8) -0.0013(6) -0.0043(6) 0.0023(6)
C6 0.0483(10) 0.0302(8) 0.0203(7) -0.0030(6) -0.0004(7) 0.0014(7)
C7 0.0408(9) 0.0291(8) 0.0261(8) -0.0056(6) 0.0084(7) 0.0017(7)
C8 0.0268(7) 0.0225(7) 0.0294(8) -0.0026(6) 0.0050(6) 0.0010(6)
C9 0.0218(7) 0.0158(6) 0.0250(7) 0.0004(5) 0.0024(6) -0.0025(5)
C10 0.0165(6) 0.0160(6) 0.0265(7) 0.0016(5) 0.0017(5) -0.0002(5)
C11 0.0156(6) 0.0130(6) 0.0240(7) 0.0017(5) -0.0001(5) -0.0017(5)
C12 0.0172(7) 0.0169(6) 0.0206(7) 0.0008(5) 0.0016(5) -0.0014(5)
C13 0.0176(7) 0.0191(6) 0.0209(7) 0.0011(5) 0.0019(5) 0.0002(5)
C14 0.0178(6) 0.0212(7) 0.0255(7) 0.0009(6) 0.0017(6) 0.0034(5)
C15 0.0244(7) 0.0251(7) 0.0243(7) -0.0030(6) 0.0020(6) 0.0030(6)
C16 0.0309(8) 0.0314(8) 0.0312(8) -0.0015(7) 0.0109(7) -0.0052(7)
C17 0.0206(7) 0.0211(7) 0.0271(7) 0.0010(6) -0.0012(6) -0.0020(5)
C18 0.0308(8) 0.0306(8) 0.0487(10) 0.0004(8) -0.0184(8) -0.0018(7)
C19 0.0364(9) 0.0435(10) 0.0388(10) -0.0181(8) 0.0042(7) -0.0118(8)
C20 0.0197(7) 0.0211(7) 0.0227(7) 0.0022(6) -0.0018(5) 0.0014(5)
C21 0.0200(7) 0.0219(7) 0.0223(7) 0.0019(6) 0.0001(5) -0.0011(5)
C22 0.0263(8) 0.0235(7) 0.0211(7) 0.0036(6) -0.0013(6) -0.0017(6)
C23 0.0249(8) 0.0293(8) 0.0261(7) 0.0070(6) -0.0004(6) -0.0062(6)
C24 0.0307(8) 0.0351(9) 0.0413(10) -0.0011(7) 0.0070(7) -0.0048(7)
C25 0.0367(9) 0.0468(10) 0.0450(10) -0.0033(8) 0.0120(8) -0.0026(8)

loop_
_atom_type_symbol
_atom_type_description
_atom_type_scat_dispersion_real
_atom_type_scat_dispersion_imag
_atom_type_scat_source
C C .0181 .0091 'International Tables Vol C Tables 4.2.6.8 and 6.1.1.4'
H H .0000 .0000 'International Tables Vol C Tables 4.2.6.8 and 6.1.1.4'
Si Si .2541 .3302 'International Tables Vol C Tables 4.2.6.8 and 6.1.1.4'

loop_
_geom_angle_atom_site_label_1
_geom_angle_atom_site_label_2
_geom_angle_atom_site_label_3
_geom_angle
_geom_angle_site_symmetry_1
_geom_angle_site_symmetry_3
_geom_angle_publ_flag
C13 Si1 C20 106.78(6) . . ?
C13 Si1 C14 105.61(6) . . ?
C20 Si1 C14 112.61(6) . . ?
C13 Si1 C17 108.80(6) . . ?
C20 Si1 C17 110.97(6) . . ?
C14 Si1 C17 111.73(6) . . ?
C11 C1 C2 120.98(12) 5_666 . ?
C11 C1 C12 120.10(12) 5_666 . ?
C2 C1 C12 118.90(12) . . ?
C3 C2 C1 121.61(12) . . ?
C3 C2 C11 118.85(12) . . ?
C1 C2 C11 119.54(12) . . ?
C4 C3 C2 121.93(13) . . ?
C4 C3 H3 119.0 . . ?
C2 C3 H3 119.0 . . ?
C3 C4 C5 122.26(13) . . ?
C3 C4 C9 119.33(13) . . ?
C5 C4 C9 118.41(13) . . ?
C6 C5 C4 121.09(14) . . ?
C6 C5 H5 119.5 . . ?
C4 C5 H5 119.5 . . ?
C5 C6 C7 120.43(14) . . ?
C5 C6 H6 119.8 . . ?
C7 C6 H6 119.8 . . ?
C8 C7 C6 120.76(14) . . ?
C8 C7 H7 119.6 . . ?
C6 C7 H7 119.6 . . ?
C7 C8 C9 120.97(14) . . ?
C7 C8 H8 119.5 . . ?
C9 C8 H8 119.5 . . ?
C10 C9 C8 122.47(13) . . ?
C10 C9 C4 119.21(13) . . ?
C8 C9 C4 118.31(13) . . ?
C9 C10 C11 122.16(13) . . ?
C9 C10 H10 118.9 . . ?
C11 C10 H10 118.9 . . ?
C10 C11 C1 122.05(12) . 5_666 ?
C10 C11 C2 118.48(12) . . ?
C1 C11 C2 119.47(12) 5_666 . ?
C13 C12 C1 177.53(14) . . ?
C12 C13 Si1 174.33(12) . . ?
C16 C14 C15 110.74(12) . . ?
C16 C14 Si1 110.63(10) . . ?
C15 C14 Si1 111.12(9) . . ?
C16 C14 H14 108.1 . . ?
C15 C14 H14 108.1 . . ?
Si1 C14 H14 108.1 . . ?
C14 C15 H15A 109.5 . . ?
C14 C15 H15B 109.5 . . ?
H15A C15 H15B 109.5 . . ?
C14 C15 H15C 109.5 . . ?
H15A C15 H15C 109.5 . . ?
H15B C15 H15C 109.5 . . ?
C14 C16 H16A 109.5 . . ?
C14 C16 H16B 109.5 . . ?
H16A C16 H16B 109.5 . . ?
C14 C16 H16C 109.5 . . ?
H16A C16 H16C 109.5 . . ?
H16B C16 H16C 109.5 . . ?
C19 C17 C18 110.84(14) . . ?
C19 C17 Si1 112.12(10) . . ?
C18 C17 Si1 110.91(10) . . ?
C19 C17 H17 107.6 . . ?
C18 C17 H17 107.6 . . ?
Si1 C17 H17 107.6 . . ?
C17 C18 H18A 109.5 . . ?
C17 C18 H18B 109.5 . . ?
H18A C18 H18B 109.5 . . ?
C17 C18 H18C 109.5 . . ?
H18A C18 H18C 109.5 . . ?
H18B C18 H18C 109.5 . . ?
C17 C19 H19A 109.5 . . ?
C17 C19 H19B 109.5 . . ?
H19A C19 H19B 109.5 . . ?
C17 C19 H19C 109.5 . . ?
H19A C19 H19C 109.5 . . ?
H19B C19 H19C 109.5 . . ?
C21 C20 Si1 115.03(9) . . ?
C21 C20 H20A 108.5 . . ?
Si1 C20 H20A 108.5 . . ?
C21 C20 H20B 108.5 . . ?
Si1 C20 H20B 108.5 . . ?
H20A C20 H20B 107.5 . . ?
C22 C21 C20 113.95(12) . . ?
C22 C21 H21A 108.8 . . ?
C20 C21 H21A 108.8 . . ?
C22 C21 H21B 108.8 . . ?
C20 C21 H21B 108.8 . . ?
H21A C21 H21B 107.7 . . ?
C21 C22 C23 112.96(12) . . ?
C21 C22 H22A 109.0 . . ?
C23 C22 H22A 109.0 . . ?
C21 C22 H22B 109.0 . . ?
C23 C22 H22B 109.0 . . ?
H22A C22 H22B 107.8 . . ?
C24 C23 C22 114.76(12) . . ?
C24 C23 H23A 108.6 . . ?
C22 C23 H23A 108.6 . . ?
C24 C23 H23B 108.6 . . ?
C22 C23 H23B 108.6 . . ?
H23A C23 H23B 107.6 . . ?
C23 C24 C25 112.57(14) . . ?
C23 C24 H24A 109.1 . . ?
C25 C24 H24A 109.1 . . ?
C23 C24 H24B 109.1 . . ?
C25 C24 H24B 109.1 . . ?
H24A C24 H24B 107.8 . . ?
C24 C25 H25A 109.5 . . ?
C24 C25 H25B 109.5 . . ?
H25A C25 H25B 109.5 . . ?
C24 C25 H25C 109.5 . . ?
H25A C25 H25C 109.5 . . ?
H25B C25 H25C 109.5 . . ?

loop_
_geom_bond_atom_site_label_1
_geom_bond_atom_site_label_2
_geom_bond_distance
_geom_bond_site_symmetry_2
_geom_bond_publ_flag
Si1 C13 1.8469(14) . ?
Si1 C20 1.8812(14) . ?
Si1 C14 1.8823(14) . ?
Si1 C17 1.8838(14) . ?
C1 C11 1.4155(19) 5_666 ?
C1 C2 1.4191(19) . ?
C1 C12 1.4303(18) . ?
C2 C3 1.407(2) . ?
C2 C11 1.4465(18) . ?
C3 C4 1.385(2) . ?
C3 H3 0.9500 . ?
C4 C5 1.429(2) . ?
C4 C9 1.443(2) . ?
C5 C6 1.356(2) . ?
C5 H5 0.9500 . ?
C6 C7 1.424(2) . ?
C6 H6 0.9500 . ?
C7 C8 1.352(2) . ?
C7 H7 0.9500 . ?
C8 C9 1.433(2) . ?
C8 H8 0.9500 . ?
C9 C10 1.384(2) . ?
C10 C11 1.4082(19) . ?
C10 H10 0.9500 . ?
C11 C1 1.4156(19) 5_666 ?
C12 C13 1.2078(19) . ?
C14 C16 1.533(2) . ?
C14 C15 1.533(2) . ?
C14 H14 1.0000 . ?
C15 H15A 0.9800 . ?
C15 H15B 0.9800 . ?
C15 H15C 0.9800 . ?
C16 H16A 0.9800 . ?
C16 H16B 0.9800 . ?
C16 H16C 0.9800 . ?
C17 C19 1.530(2) . ?
C17 C18 1.532(2) . ?
C17 H17 1.0000 . ?
C18 H18A 0.9800 . ?
C18 H18B 0.9800 . ?
C18 H18C 0.9800 . ?
C19 H19A 0.9800 . ?
C19 H19B 0.9800 . ?
C19 H19C 0.9800 . ?
C20 C21 1.5345(19) . ?
C20 H20A 0.9900 . ?
C20 H20B 0.9900 . ?
C21 C22 1.5237(19) . ?
C21 H21A 0.9900 . ?
C21 H21B 0.9900 . ?
C22 C23 1.528(2) . ?
C22 H22A 0.9900 . ?
C22 H22B 0.9900 . ?
C23 C24 1.511(2) . ?
C23 H23A 0.9900 . ?
C23 H23B 0.9900 . ?
C24 C25 1.523(2) . ?
C24 H24A 0.9900 . ?
C24 H24B 0.9900 . ?
C25 H25A 0.9800 . ?
C25 H25B 0.9800 . ?
C25 H25C 0.9800 . ?

loop_
_geom_torsion_atom_site_label_1
_geom_torsion_atom_site_label_2
_geom_torsion_atom_site_label_3
_geom_torsion_atom_site_label_4
_geom_torsion
_geom_torsion_site_symmetry_1
_geom_torsion_site_symmetry_2
_geom_torsion_site_symmetry_3
_geom_torsion_site_symmetry_4
_geom_torsion_publ_flag
C11 C1 C2 C3 -178.19(12) 5_666 . . . ?
C12 C1 C2 C3 0.29(19) . . . . ?
C11 C1 C2 C11 1.0(2) 5_666 . . . ?
C12 C1 C2 C11 179.51(11) . . . . ?
C1 C2 C3 C4 179.67(12) . . . . ?
C11 C2 C3 C4 0.44(19) . . . . ?
C2 C3 C4 C5 -178.24(13) . . . . ?
C2 C3 C4 C9 1.4(2) . . . . ?
C3 C4 C5 C6 178.97(14) . . . . ?
C9 C4 C5 C6 -0.7(2) . . . . ?
C4 C5 C6 C7 1.6(2) . . . . ?
C5 C6 C7 C8 -0.8(2) . . . . ?
C6 C7 C8 C9 -0.9(2) . . . . ?
C7 C8 C9 C10 -177.02(14) . . . . ?
C7 C8 C9 C4 1.7(2) . . . . ?
C3 C4 C9 C10 -1.82(19) . . . . ?
C5 C4 C9 C10 177.87(13) . . . . ?
C3 C4 C9 C8 179.38(12) . . . . ?
C5 C4 C9 C8 -0.94(19) . . . . ?
C8 C9 C10 C11 179.07(13) . . . . ?
C4 C9 C10 C11 0.3(2) . . . . ?
C9 C10 C11 C1 -178.60(12) . . . 5_666 ?
C9 C10 C11 C2 1.54(19) . . . . ?
C3 C2 C11 C10 -1.91(18) . . . . ?
C1 C2 C11 C10 178.84(12) . . . . ?
C3 C2 C11 C1 178.23(12) . . . 5_666 ?
C1 C2 C11 C1 -1.0(2) . . . 5_666 ?
C13 Si1 C14 C16 -69.97(11) . . . . ?
C20 Si1 C14 C16 173.86(10) . . . . ?
C17 Si1 C14 C16 48.17(12) . . . . ?
C13 Si1 C14 C15 53.47(11) . . . . ?
C20 Si1 C14 C15 -62.71(11) . . . . ?
C17 Si1 C14 C15 171.60(9) . . . . ?
C13 Si1 C17 C19 -58.38(13) . . . . ?
C20 Si1 C17 C19 58.82(13) . . . . ?
C14 Si1 C17 C19 -174.59(11) . . . . ?
C13 Si1 C17 C18 177.13(11) . . . . ?
C20 Si1 C17 C18 -65.68(12) . . . . ?
C14 Si1 C17 C18 60.91(13) . . . . ?
C13 Si1 C20 C21 30.56(12) . . . . ?
C14 Si1 C20 C21 146.03(10) . . . . ?
C17 Si1 C20 C21 -87.87(11) . . . . ?
Si1 C20 C21 C22 -174.81(10) . . . . ?
C20 C21 C22 C23 171.93(12) . . . . ?
C21 C22 C23 C24 61.85(17) . . . . ?
C22 C23 C24 C25 174.36(14) . . . . ?
